data_4118210
loop_
_publ_author_name
'Weidong Rao'
'Ming Joo Koh'
'Prasath Kothandaraman'
'Philip Wai Hong Chan'

_publ_section_title
;
 Gold-Catalyzed Cycloisomerization of 1,7-Diyne Benzoates to
 Indeno[1,2-c]azepines and Azabicyclo[4.2.0]octa-1(8),5-dines
;
_journal_name_full 'Journal of the American Chemical Society'
_journal_page_first 10811
_journal_page_last 10814
_journal_paper_doi 10.1021/ja304964s
_journal_volume 134
_journal_year 2012
_chemical_absolute_configuration ad
_chemical_formula_moiety 'C45 H35 N O4 S'
_chemical_formula_sum 'C45 H35 N O4 S'
_chemical_formula_weight 685.80
_chemical_name_systematic
; 
 ? 
;
_space_group_IT_number 19
_symmetry_cell_setting orthorhombic
_symmetry_space_group_name_Hall 'P 2ac 2ab'
_symmetry_space_group_name_H-M 'P 21 21 21'
_atom_sites_solution_hydrogens geom
_atom_sites_solution_primary direct
_atom_sites_solution_secondary difmap
_audit_creation_method SHELXL-97
_cell_angle_alpha 90.00
_cell_angle_beta 90.00
_cell_angle_gamma 90.00
_cell_formula_units_Z 4
_cell_length_a 9.5871(4)
_cell_length_b 17.2928(10)
_cell_length_c 20.7027(12)
_cell_measurement_reflns_used 7055
_cell_measurement_temperature 103(2)
_cell_measurement_theta_max 21.61
_cell_measurement_theta_min 2.34
_cell_volume 3432.3(3)
_computing_cell_refinement 'Bruker SAINT'
_computing_data_collection 'Bruker APEX2'
_computing_data_reduction 'Bruker SAINT'
_computing_molecular_graphics 'Bruker SHELXTL'
_computing_publication_material 'Bruker SHELXTL'
_computing_structure_refinement 'SHELXL-97 (Sheldrick, 2008)'
_computing_structure_solution 'SHELXS-97 (Sheldrick, 2008)'
_diffrn_ambient_temperature 103(2)
_diffrn_measured_fraction_theta_full 0.996
_diffrn_measured_fraction_theta_max 0.996
_diffrn_measurement_device_type 'Bruker APEX-II CCD'
_diffrn_measurement_method '\f and \w scans'
_diffrn_radiation_monochromator graphite
_diffrn_radiation_source 'fine-focus sealed tube'
_diffrn_radiation_type MoK\a
_diffrn_radiation_wavelength 0.71073
_diffrn_reflns_av_R_equivalents 0.0695
_diffrn_reflns_av_sigmaI/netI 0.0512
_diffrn_reflns_limit_h_max 12
_diffrn_reflns_limit_h_min -12
_diffrn_reflns_limit_k_max 23
_diffrn_reflns_limit_k_min -23
_diffrn_reflns_limit_l_max 27
_diffrn_reflns_limit_l_min -27
_diffrn_reflns_number 54961
_diffrn_reflns_theta_full 28.32
_diffrn_reflns_theta_max 28.32
_diffrn_reflns_theta_min 1.53
_exptl_absorpt_coefficient_mu 0.142
_exptl_absorpt_correction_T_max 0.9831
_exptl_absorpt_correction_T_min 0.9453
_exptl_absorpt_correction_type multi-scan
_exptl_absorpt_process_details sadabs
_exptl_crystal_colour colourless
_exptl_crystal_density_diffrn 1.327
_exptl_crystal_description block
_exptl_crystal_F_000 1440
_exptl_crystal_size_max 0.40
_exptl_crystal_size_mid 0.20
_exptl_crystal_size_min 0.12
_refine_diff_density_max 0.312
_refine_diff_density_min -0.344
_refine_diff_density_rms 0.090
_refine_ls_abs_structure_details 'Flack H D (1983), Acta Cryst. A39, 876-881'
_refine_ls_abs_structure_Flack -0.04(7)
_refine_ls_extinction_method none
_refine_ls_goodness_of_fit_ref 1.087
_refine_ls_hydrogen_treatment constr
_refine_ls_matrix_type full
_refine_ls_number_parameters 461
_refine_ls_number_reflns 8515
_refine_ls_number_restraints 0
_refine_ls_restrained_S_all 1.087
_refine_ls_R_factor_all 0.0559
_refine_ls_R_factor_gt 0.0433
_refine_ls_shift/su_max 0.001
_refine_ls_shift/su_mean 0.000
_refine_ls_structure_factor_coef Fsqd
_refine_ls_weighting_details 'calc w=1/[\s^2^(Fo^2^)+(0.0623P)^2^+0.0000P] where P=(Fo^2^+2Fc^2^)/3'
_refine_ls_weighting_scheme calc
_refine_ls_wR_factor_gt 0.1021
_refine_ls_wR_factor_ref 0.1161
_reflns_number_gt 7277
_reflns_number_total 8515
_reflns_threshold_expression >2sigma(I)
_cod_data_source_file ja304964s_si_008.cif
_cod_data_source_block chan206
_cod_database_code 4118210

loop_
_symmetry_equiv_pos_as_xyz
'x, y, z'
'-x+1/2, -y, z+1/2'
'-x, y+1/2, -z+1/2'
'x+1/2, -y+1/2, -z'

loop_
_atom_site_label
_atom_site_type_symbol
_atom_site_fract_x
_atom_site_fract_y
_atom_site_fract_z
_atom_site_U_iso_or_equiv
_atom_site_adp_type
_atom_site_occupancy
_atom_site_symmetry_multiplicity
_atom_site_calc_flag
_atom_site_refinement_flags
C1 C 0.2164(2) 0.35989(11) 0.18594(10) 0.0184(4) Uani 1 1 d .
H1A H 0.3029 0.3318 0.1744 0.022 Uiso 1 1 calc R
H1B H 0.1485 0.3223 0.2036 0.022 Uiso 1 1 calc R
C2 C 0.2471(2) 0.42069(11) 0.23460(9) 0.0168(4) Uani 1 1 d .
C3 C 0.3125(2) 0.43319(11) 0.29188(10) 0.0167(4) Uani 1 1 d .
C4 C 0.4011(2) 0.38891(12) 0.33487(10) 0.0182(4) Uani 1 1 d .
C5 C 0.4239(2) 0.31027(12) 0.32300(11) 0.0221(4) Uani 1 1 d .
H5 H 0.3755 0.2854 0.2888 0.026 Uiso 1 1 calc R
C6 C 0.5160(2) 0.26855(13) 0.36042(12) 0.0280(5) Uani 1 1 d .
H6 H 0.5312 0.2153 0.3516 0.034 Uiso 1 1 calc R
C7 C 0.5860(3) 0.30386(14) 0.41067(12) 0.0310(5) Uani 1 1 d .
H7 H 0.6507 0.2753 0.4359 0.037 Uiso 1 1 calc R
C8 C 0.5616(2) 0.38121(13) 0.42411(11) 0.0272(5) Uani 1 1 d .
H8 H 0.6078 0.4050 0.4595 0.033 Uiso 1 1 calc R
C9 C 0.4702(2) 0.42428(13) 0.38640(10) 0.0212(4) Uani 1 1 d .
H9 H 0.4549 0.4774 0.3956 0.025 Uiso 1 1 calc R
C10 C 0.2731(2) 0.52016(11) 0.29125(9) 0.0166(4) Uani 1 1 d .
C11 C 0.3988(2) 0.57256(12) 0.28660(10) 0.0185(4) Uani 1 1 d .
C12 C 0.4320(2) 0.62607(12) 0.33455(11) 0.0219(4) Uani 1 1 d .
H12 H 0.3690 0.6347 0.3693 0.026 Uiso 1 1 calc R
C13 C 0.5568(2) 0.66690(13) 0.33182(12) 0.0265(5) Uani 1 1 d .
H13 H 0.5788 0.7032 0.3647 0.032 Uiso 1 1 calc R
C14 C 0.6493(2) 0.65489(13) 0.28139(13) 0.0291(5) Uani 1 1 d .
H14 H 0.7359 0.6815 0.2804 0.035 Uiso 1 1 calc R
C15 C 0.6148(2) 0.60401(14) 0.23268(13) 0.0314(5) Uani 1 1 d .
H15 H 0.6765 0.5969 0.1973 0.038 Uiso 1 1 calc R
C16 C 0.4908(2) 0.56326(13) 0.23505(11) 0.0255(5) Uani 1 1 d .
H16 H 0.4680 0.5285 0.2011 0.031 Uiso 1 1 calc R
C17 C 0.0672(2) 0.51383(12) 0.35938(10) 0.0181(4) Uani 1 1 d .
C18 C -0.0270(2) 0.56522(12) 0.39628(10) 0.0185(4) Uani 1 1 d .
C19 C -0.1585(2) 0.53642(13) 0.41217(10) 0.0221(4) Uani 1 1 d .
H19 H -0.1838 0.4854 0.4000 0.027 Uiso 1 1 calc R
C20 C -0.2519(2) 0.58221(13) 0.44565(11) 0.0259(5) Uani 1 1 d .
H20 H -0.3414 0.5626 0.4565 0.031 Uiso 1 1 calc R
C21 C -0.2153(2) 0.65659(14) 0.46344(11) 0.0264(5) Uani 1 1 d .
H21 H -0.2798 0.6881 0.4862 0.032 Uiso 1 1 calc R
C22 C -0.0838(2) 0.68514(13) 0.44788(12) 0.0284(5) Uani 1 1 d .
H22 H -0.0584 0.7361 0.4605 0.034 Uiso 1 1 calc R
C23 C 0.0099(2) 0.63981(13) 0.41419(11) 0.0248(5) Uani 1 1 d .
H23 H 0.0993 0.6596 0.4033 0.030 Uiso 1 1 calc R
C24 C 0.1946(2) 0.49803(11) 0.22871(9) 0.0168(4) Uani 1 1 d .
C25 C 0.1041(2) 0.52368(12) 0.18403(10) 0.0159(4) Uani 1 1 d .
C26 C 0.0496(2) 0.60303(12) 0.17797(9) 0.0173(4) Uani 1 1 d .
C27 C 0.1063(2) 0.66362(13) 0.21430(12) 0.0258(5) Uani 1 1 d .
H27 H 0.1805 0.6532 0.2434 0.031 Uiso 1 1 calc R
C28 C 0.0565(2) 0.73853(13) 0.20864(12) 0.0286(5) Uani 1 1 d .
H28 H 0.0968 0.7788 0.2337 0.034 Uiso 1 1 calc R
C29 C -0.0522(2) 0.75498(13) 0.16644(12) 0.0263(5) Uani 1 1 d .
H29 H -0.0863 0.8063 0.1623 0.032 Uiso 1 1 calc R
C30 C -0.1098(2) 0.69613(13) 0.13078(11) 0.0272(5) Uani 1 1 d .
H30 H -0.1849 0.7069 0.1022 0.033 Uiso 1 1 calc R
C31 C -0.0596(2) 0.62095(12) 0.13596(10) 0.0225(4) Uani 1 1 d .
H31 H -0.1002 0.5812 0.1105 0.027 Uiso 1 1 calc R
C32 C 0.0527(2) 0.46035(11) 0.13785(10) 0.0166(4) Uani 1 1 d .
H32 H 0.0361 0.4851 0.0949 0.020 Uiso 1 1 calc R
C33 C -0.0854(2) 0.42268(12) 0.15919(10) 0.0183(4) Uani 1 1 d .
C34 C -0.1425(2) 0.36550(14) 0.11956(11) 0.0263(5) Uani 1 1 d .
H34 H -0.0967 0.3519 0.0805 0.032 Uiso 1 1 calc R
C35 C -0.2652(2) 0.32851(14) 0.13658(12) 0.0288(5) Uani 1 1 d .
H35 H -0.3034 0.2898 0.1092 0.035 Uiso 1 1 calc R
C36 C -0.3319(2) 0.34791(13) 0.19343(12) 0.0268(5) Uani 1 1 d .
H36 H -0.4152 0.3220 0.2055 0.032 Uiso 1 1 calc R
C37 C -0.2776(2) 0.40497(13) 0.23275(11) 0.0246(5) Uani 1 1 d .
H37 H -0.3245 0.4189 0.2715 0.029 Uiso 1 1 calc R
C38 C -0.1541(2) 0.44208(12) 0.21569(11) 0.0221(4) Uani 1 1 d .
H38 H -0.1168 0.4810 0.2430 0.026 Uiso 1 1 calc R
C39 C 0.3344(2) 0.47613(12) 0.04554(10) 0.0189(4) Uani 1 1 d .
C40 C 0.2760(2) 0.53738(13) 0.01169(11) 0.0235(5) Uani 1 1 d .
H40 H 0.1809 0.5359 -0.0012 0.028 Uiso 1 1 calc R
C41 C 0.3584(2) 0.60073(14) -0.00298(11) 0.0282(5) Uani 1 1 d .
H41 H 0.3188 0.6430 -0.0258 0.034 Uiso 1 1 calc R
C42 C 0.4978(2) 0.60376(14) 0.01505(10) 0.0262(5) Uani 1 1 d .
C43 C 0.5901(3) 0.66841(16) -0.00884(13) 0.0376(6) Uani 1 1 d .
H43A H 0.6764 0.6694 0.0165 0.056 Uiso 1 1 calc R
H43B H 0.5413 0.7179 -0.0040 0.056 Uiso 1 1 calc R
H43C H 0.6125 0.6599 -0.0545 0.056 Uiso 1 1 calc R
C44 C 0.5515(2) 0.54316(14) 0.05083(11) 0.0278(5) Uani 1 1 d .
H44 H 0.6455 0.5457 0.0653 0.033 Uiso 1 1 calc R
C45 C 0.4719(2) 0.47881(13) 0.06615(10) 0.0229(5) Uani 1 1 d .
H45 H 0.5107 0.4374 0.0903 0.027 Uiso 1 1 calc R
N1 N 0.15811(17) 0.39851(10) 0.12841(8) 0.0171(3) Uani 1 1 d .
O1 O 0.18695(14) 0.55082(8) 0.34197(7) 0.0192(3) Uani 1 1 d .
O2 O 0.04096(16) 0.44802(9) 0.34539(8) 0.0251(3) Uani 1 1 d .
O3 O 0.32838(17) 0.32763(9) 0.06279(8) 0.0290(4) Uani 1 1 d .
O4 O 0.12685(17) 0.39247(10) 0.01020(7) 0.0287(4) Uani 1 1 d .
S1 S 0.23463(5) 0.39183(3) 0.05849(2) 0.02027(12) Uani 1 1 d .

loop_
_atom_site_aniso_label
_atom_site_aniso_U_11
_atom_site_aniso_U_22
_atom_site_aniso_U_33
_atom_site_aniso_U_23
_atom_site_aniso_U_13
_atom_site_aniso_U_12
C1 0.0188(10) 0.0156(9) 0.0208(10) 0.0011(8) -0.0001(8) -0.0007(8)
C2 0.0133(10) 0.0150(9) 0.0222(10) 0.0011(7) 0.0020(8) 0.0011(8)
C3 0.0140(10) 0.0151(9) 0.0210(10) 0.0011(8) 0.0004(8) -0.0001(8)
C4 0.0135(9) 0.0197(10) 0.0215(10) 0.0043(8) 0.0019(8) -0.0018(8)
C5 0.0184(11) 0.0195(10) 0.0283(11) 0.0019(9) -0.0027(9) -0.0020(8)
C6 0.0223(12) 0.0182(11) 0.0436(14) 0.0066(10) -0.0064(10) 0.0002(9)
C7 0.0241(12) 0.0272(12) 0.0415(14) 0.0116(10) -0.0113(11) -0.0032(10)
C8 0.0248(12) 0.0274(12) 0.0294(12) 0.0059(9) -0.0100(9) -0.0072(10)
C9 0.0186(11) 0.0214(10) 0.0235(10) 0.0033(8) 0.0004(8) -0.0022(9)
C10 0.0157(10) 0.0153(9) 0.0190(9) -0.0014(7) -0.0018(8) 0.0020(8)
C11 0.0174(10) 0.0144(9) 0.0236(10) 0.0025(8) -0.0040(8) 0.0032(8)
C12 0.0229(11) 0.0173(10) 0.0256(11) 0.0008(8) -0.0025(9) -0.0006(8)
C13 0.0264(12) 0.0177(10) 0.0354(12) 0.0043(9) -0.0111(10) -0.0051(9)
C14 0.0188(11) 0.0185(11) 0.0501(15) 0.0114(10) -0.0049(11) -0.0040(9)
C15 0.0229(12) 0.0236(12) 0.0477(15) 0.0054(11) 0.0094(10) 0.0004(10)
C16 0.0253(12) 0.0199(11) 0.0312(12) -0.0006(9) 0.0030(10) 0.0002(9)
C17 0.0179(10) 0.0189(10) 0.0174(9) 0.0027(8) -0.0027(8) 0.0013(8)
C18 0.0196(11) 0.0191(10) 0.0169(9) 0.0020(8) -0.0030(8) 0.0015(8)
C19 0.0241(11) 0.0212(11) 0.0209(10) 0.0054(8) -0.0003(9) -0.0003(9)
C20 0.0223(11) 0.0291(11) 0.0264(11) 0.0066(9) 0.0032(10) -0.0003(9)
C21 0.0266(12) 0.0259(12) 0.0267(11) 0.0027(9) 0.0033(10) 0.0064(10)
C22 0.0307(13) 0.0192(11) 0.0351(13) -0.0030(10) 0.0018(11) 0.0011(9)
C23 0.0208(11) 0.0228(11) 0.0306(12) -0.0020(9) 0.0013(9) -0.0015(9)
C24 0.0156(10) 0.0153(10) 0.0196(10) -0.0015(7) 0.0013(8) -0.0004(7)
C25 0.0133(9) 0.0166(9) 0.0177(9) -0.0002(8) 0.0014(8) -0.0030(8)
C26 0.0143(9) 0.0162(9) 0.0213(10) 0.0003(8) 0.0025(8) 0.0001(8)
C27 0.0221(12) 0.0216(11) 0.0339(12) -0.0030(9) -0.0100(10) 0.0021(9)
C28 0.0259(12) 0.0180(11) 0.0417(14) -0.0047(10) -0.0066(11) -0.0006(9)
C29 0.0251(12) 0.0174(10) 0.0364(12) 0.0024(9) 0.0019(10) 0.0055(9)
C30 0.0253(12) 0.0252(12) 0.0310(12) 0.0015(9) -0.0083(10) 0.0058(10)
C31 0.0230(11) 0.0201(11) 0.0243(10) -0.0015(8) -0.0038(9) -0.0003(9)
C32 0.0170(10) 0.0155(10) 0.0172(9) -0.0005(7) 0.0009(8) 0.0006(8)
C33 0.0156(10) 0.0178(10) 0.0214(10) 0.0034(8) -0.0024(8) 0.0000(8)
C34 0.0242(12) 0.0288(12) 0.0258(11) -0.0068(9) -0.0015(9) -0.0016(9)
C35 0.0227(12) 0.0273(12) 0.0363(13) -0.0069(10) -0.0044(10) -0.0063(10)
C36 0.0164(11) 0.0279(12) 0.0360(13) 0.0067(10) -0.0039(9) -0.0036(9)
C37 0.0190(11) 0.0271(12) 0.0276(11) 0.0022(9) 0.0038(9) 0.0015(9)
C38 0.0220(11) 0.0195(10) 0.0247(11) -0.0001(8) -0.0011(9) -0.0025(9)
C39 0.0192(10) 0.0187(10) 0.0188(10) -0.0018(8) 0.0046(8) -0.0017(8)
C40 0.0187(11) 0.0255(11) 0.0264(11) 0.0023(9) 0.0009(9) 0.0011(9)
C41 0.0302(13) 0.0243(12) 0.0301(12) 0.0052(10) 0.0070(10) 0.0029(10)
C42 0.0287(12) 0.0268(12) 0.0230(10) -0.0065(9) 0.0092(9) -0.0077(10)
C43 0.0382(15) 0.0358(14) 0.0388(14) -0.0038(12) 0.0117(12) -0.0128(12)
C44 0.0182(11) 0.0406(14) 0.0246(11) -0.0035(10) 0.0007(9) -0.0045(10)
C45 0.0186(11) 0.0290(11) 0.0210(10) 0.0018(9) 0.0019(8) 0.0031(9)
N1 0.0182(9) 0.0161(8) 0.0171(8) 0.0000(7) 0.0027(7) 0.0023(7)
O1 0.0164(7) 0.0196(7) 0.0218(7) -0.0032(6) 0.0007(6) -0.0013(6)
O2 0.0287(9) 0.0173(7) 0.0293(8) -0.0017(6) 0.0052(7) -0.0037(6)
O3 0.0350(9) 0.0208(8) 0.0312(8) -0.0027(7) 0.0131(8) 0.0045(7)
O4 0.0309(9) 0.0353(9) 0.0198(7) -0.0057(7) -0.0008(6) -0.0107(8)
S1 0.0225(3) 0.0188(2) 0.0195(2) -0.0039(2) 0.0041(2) -0.0024(2)

loop_
_atom_type_symbol
_atom_type_description
_atom_type_scat_dispersion_real
_atom_type_scat_dispersion_imag
_atom_type_scat_source
C C 0.0033 0.0016 'International Tables Vol C Tables 4.2.6.8 and 6.1.1.4'
H H 0.0000 0.0000 'International Tables Vol C Tables 4.2.6.8 and 6.1.1.4'
N N 0.0061 0.0033 'International Tables Vol C Tables 4.2.6.8 and 6.1.1.4'
O O 0.0106 0.0060 'International Tables Vol C Tables 4.2.6.8 and 6.1.1.4'
S S 0.1246 0.1234 'International Tables Vol C Tables 4.2.6.8 and 6.1.1.4'

loop_
_geom_angle_atom_site_label_1
_geom_angle_atom_site_label_2
_geom_angle_atom_site_label_3
_geom_angle
N1 C1 C2 107.58(16)
N1 C1 H1A 110.2
C2 C1 H1A 110.2
N1 C1 H1B 110.2
C2 C1 H1B 110.2
H1A C1 H1B 108.5
C3 C2 C24 95.03(17)
C3 C2 C1 142.74(19)
C24 C2 C1 122.20(18)
C2 C3 C4 136.25(19)
C2 C3 C10 91.97(16)
C4 C3 C10 131.35(18)
C9 C4 C5 119.02(19)
C9 C4 C3 121.05(19)
C5 C4 C3 119.85(19)
C6 C5 C4 120.7(2)
C6 C5 H5 119.6
C4 C5 H5 119.6
C5 C6 C7 120.2(2)
C5 C6 H6 119.9
C7 C6 H6 119.9
C6 C7 C8 119.7(2)
C6 C7 H7 120.1
C8 C7 H7 120.1
C7 C8 C9 120.7(2)
C7 C8 H8 119.6
C9 C8 H8 119.6
C8 C9 C4 119.6(2)
C8 C9 H9 120.2
C4 C9 H9 120.2
O1 C10 C11 106.47(15)
O1 C10 C24 115.07(16)
C11 C10 C24 118.91(17)
O1 C10 C3 119.45(16)
C11 C10 C3 112.80(16)
C24 C10 C3 83.44(14)
C12 C11 C16 118.5(2)
C12 C11 C10 122.33(19)
C16 C11 C10 118.97(18)
C13 C12 C11 120.3(2)
C13 C12 H12 119.8
C11 C12 H12 119.8
C14 C13 C12 120.3(2)
C14 C13 H13 119.8
C12 C13 H13 119.8
C15 C14 C13 119.6(2)
C15 C14 H14 120.2
C13 C14 H14 120.2
C14 C15 C16 120.4(2)
C14 C15 H15 119.8
C16 C15 H15 119.8
C15 C16 C11 120.8(2)
C15 C16 H16 119.6
C11 C16 H16 119.6
O2 C17 O1 123.89(19)
O2 C17 C18 124.4(2)
O1 C17 C18 111.65(17)
C23 C18 C19 120.0(2)
C23 C18 C17 122.70(19)
C19 C18 C17 117.33(19)
C20 C19 C18 120.0(2)
C20 C19 H19 120.0
C18 C19 H19 120.0
C19 C20 C21 120.1(2)
C19 C20 H20 119.9
C21 C20 H20 119.9
C20 C21 C22 119.9(2)
C20 C21 H21 120.1
C22 C21 H21 120.1
C23 C22 C21 120.3(2)
C23 C22 H22 119.8
C21 C22 H22 119.8
C22 C23 C18 119.7(2)
C22 C23 H23 120.1
C18 C23 H23 120.1
C25 C24 C2 126.38(19)
C25 C24 C10 144.03(19)
C2 C24 C10 89.36(15)
C24 C25 C26 126.52(18)
C24 C25 C32 113.60(18)
C26 C25 C32 119.84(17)
C31 C26 C27 117.40(19)
C31 C26 C25 121.71(18)
C27 C26 C25 120.89(18)
C28 C27 C26 121.4(2)
C28 C27 H27 119.3
C26 C27 H27 119.3
C27 C28 C29 120.2(2)
C27 C28 H28 119.9
C29 C28 H28 119.9
C30 C29 C28 119.2(2)
C30 C29 H29 120.4
C28 C29 H29 120.4
C29 C30 C31 120.8(2)
C29 C30 H30 119.6
C31 C30 H30 119.6
C30 C31 C26 121.0(2)
C30 C31 H31 119.5
C26 C31 H31 119.5
N1 C32 C25 112.20(16)
N1 C32 C33 108.56(16)
C25 C32 C33 113.51(16)
N1 C32 H32 107.4
C25 C32 H32 107.4
C33 C32 H32 107.4
C38 C33 C34 118.8(2)
C38 C33 C32 123.32(19)
C34 C33 C32 117.91(19)
C35 C34 C33 120.7(2)
C35 C34 H34 119.6
C33 C34 H34 119.6
C36 C35 C34 119.9(2)
C36 C35 H35 120.1
C34 C35 H35 120.1
C35 C36 C37 120.1(2)
C35 C36 H36 120.0
C37 C36 H36 120.0
C36 C37 C38 120.0(2)
C36 C37 H37 120.0
C38 C37 H37 120.0
C33 C38 C37 120.5(2)
C33 C38 H38 119.7
C37 C38 H38 119.7
C45 C39 C40 120.9(2)
C45 C39 S1 119.75(17)
C40 C39 S1 119.27(16)
C41 C40 C39 119.0(2)
C41 C40 H40 120.5
C39 C40 H40 120.5
C40 C41 C42 121.3(2)
C40 C41 H41 119.3
C42 C41 H41 119.3
C44 C42 C41 118.3(2)
C44 C42 C43 121.2(2)
C41 C42 C43 120.3(2)
C42 C43 H43A 109.5
C42 C43 H43B 109.5
H43A C43 H43B 109.5
C42 C43 H43C 109.5
H43A C43 H43C 109.5
H43B C43 H43C 109.5
C42 C44 C45 121.7(2)
C42 C44 H44 119.2
C45 C44 H44 119.2
C39 C45 C44 118.7(2)
C39 C45 H45 120.6
C44 C45 H45 120.6
C1 N1 C32 118.54(15)
C1 N1 S1 121.01(13)
C32 N1 S1 118.38(13)
C17 O1 C10 120.27(16)
O3 S1 O4 120.03(10)
O3 S1 N1 106.43(9)
O4 S1 N1 107.10(9)
O3 S1 C39 108.07(10)
O4 S1 C39 106.12(10)
N1 S1 C39 108.72(9)

loop_
_geom_bond_atom_site_label_1
_geom_bond_atom_site_label_2
_geom_bond_distance
C1 N1 1.476(2)
C1 C2 1.485(3)
C1 H1A 0.9900
C1 H1B 0.9900
C2 C3 1.359(3)
C2 C24 1.434(3)
C3 C4 1.449(3)
C3 C10 1.551(3)
C4 C9 1.397(3)
C4 C5 1.399(3)
C5 C6 1.378(3)
C5 H5 0.9500
C6 C7 1.381(3)
C6 H6 0.9500
C7 C8 1.386(3)
C7 H7 0.9500
C8 C9 1.390(3)
C8 H8 0.9500
C9 H9 0.9500
C10 O1 1.437(2)
C10 C11 1.511(3)
C10 C24 1.545(3)
C11 C12 1.394(3)
C11 C16 1.394(3)
C12 C13 1.391(3)
C12 H12 0.9500
C13 C14 1.385(3)
C13 H13 0.9500
C14 C15 1.379(4)
C14 H14 0.9500
C15 C16 1.383(3)
C15 H15 0.9500
C16 H16 0.9500
C17 O2 1.201(2)
C17 O1 1.363(2)
C17 C18 1.479(3)
C18 C23 1.388(3)
C18 C19 1.395(3)
C19 C20 1.382(3)
C19 H19 0.9500
C20 C21 1.383(3)
C20 H20 0.9500
C21 C22 1.391(3)
C21 H21 0.9500
C22 C23 1.382(3)
C22 H22 0.9500
C23 H23 0.9500
C24 C25 1.344(3)
C25 C26 1.474(3)
C25 C32 1.535(3)
C26 C31 1.396(3)
C26 C27 1.400(3)
C27 C28 1.386(3)
C27 H27 0.9500
C28 C29 1.389(3)
C28 H28 0.9500
C29 C30 1.373(3)
C29 H29 0.9500
C30 C31 1.391(3)
C30 H30 0.9500
C31 H31 0.9500
C32 N1 1.484(2)
C32 C33 1.540(3)
C32 H32 1.0000
C33 C38 1.384(3)
C33 C34 1.397(3)
C34 C35 1.384(3)
C34 H34 0.9500
C35 C36 1.381(3)
C35 H35 0.9500
C36 C37 1.381(3)
C36 H36 0.9500
C37 C38 1.392(3)
C37 H37 0.9500
C38 H38 0.9500
C39 C45 1.386(3)
C39 C40 1.388(3)
C39 S1 1.764(2)
C40 C41 1.384(3)
C40 H40 0.9500
C41 C42 1.389(3)
C41 H41 0.9500
C42 C44 1.383(3)
C42 C43 1.509(3)
C43 H43A 0.9800
C43 H43B 0.9800
C43 H43C 0.9800
C44 C45 1.387(3)
C44 H44 0.9500
C45 H45 0.9500
N1 S1 1.6270(17)
O3 S1 1.4312(16)
O4 S1 1.4377(16)
